data_7114880
loop_
_publ_author_name
'D&#x2019;Souza, Francis'
'Deviprasad, Gollapalli R.'
'Zandler, Melvin E.'
'Rath, Nigam P.'

_publ_section_title
;
 Structural studies of a non-covalently linked porphyrin--fullerene dyad
;
_journal_issue 3
_journal_name_full 'Chemical Communications'
_journal_page_first 267
_journal_paper_doi 10.1039/b009528c
_journal_year 2001
_chemical_formula_sum 'C119 H54 N6 Zn'
_chemical_formula_weight 1633.05
_chemical_name_systematic
; 
? 
;
_space_group_IT_number 19
_symmetry_cell_setting orthorhombic
_symmetry_space_group_name_Hall 'P 2ac 2ab'
_symmetry_space_group_name_H-M 'P 21 21 21'
_atom_sites_solution_hydrogens geom
_atom_sites_solution_primary direct
_atom_sites_solution_secondary difmap
_audit_creation_method SHELXL-97
_cell_angle_alpha 90.00
_cell_angle_beta 90.00
_cell_angle_gamma 90.00
_cell_formula_units_Z 4
_cell_length_a 13.2914(5)
_cell_length_b 19.1411(7)
_cell_length_c 29.532(1)
_cell_measurement_reflns_used 6081
_cell_measurement_temperature 218(2)
_cell_measurement_theta_max 26.4
_cell_measurement_theta_min 2.2
_cell_volume 7513.3(5)
_computing_cell_refinement 'Bruker SMART'
_computing_data_collection 'Bruker SMART'
_computing_data_reduction 'Bruker SAINT'
_computing_molecular_graphics 'Bruker SHELXTL'
_computing_publication_material 'Bruker SHELXTL'
_computing_structure_refinement 'SHELXTL (Sheldrick, 1999)'
_computing_structure_solution 'SHELXTL (Sheldrick, 1999)'
_diffrn_ambient_temperature 218(2)
_diffrn_measured_fraction_theta_full 0.998
_diffrn_measured_fraction_theta_max 0.998
_diffrn_measurement_device_type 'CCD area detector'
_diffrn_measurement_method 'phi and omega scans'
_diffrn_radiation_monochromator graphite
_diffrn_radiation_source 'normal-focus sealed tube'
_diffrn_radiation_type MoK\a
_diffrn_radiation_wavelength 0.71073
_diffrn_reflns_av_R_equivalents 0.1
_diffrn_reflns_av_sigmaI/netI 0.1567
_diffrn_reflns_limit_h_max 16
_diffrn_reflns_limit_h_min -16
_diffrn_reflns_limit_k_max 23
_diffrn_reflns_limit_k_min -23
_diffrn_reflns_limit_l_max 36
_diffrn_reflns_limit_l_min -36
_diffrn_reflns_number 54034
_diffrn_reflns_theta_full 25.68
_diffrn_reflns_theta_max 25.68
_diffrn_reflns_theta_min 1.38
_exptl_absorpt_coefficient_mu 0.393
_exptl_absorpt_correction_T_max 0.9768
_exptl_absorpt_correction_T_min 0.9398
_exptl_absorpt_correction_type empirical
_exptl_crystal_colour purple
_exptl_crystal_density_diffrn 1.444
_exptl_crystal_density_meas ?
_exptl_crystal_density_method 'not measured'
_exptl_crystal_description rods
_exptl_crystal_F_000 3360
_exptl_crystal_size_max 0.16
_exptl_crystal_size_mid 0.08
_exptl_crystal_size_min 0.06
_refine_diff_density_max 0.579
_refine_diff_density_min -0.321
_refine_diff_density_rms 0.061
_refine_ls_abs_structure_details 'Flack H D (1983), Acta Cryst. A39, 876-881'
_refine_ls_abs_structure_Flack 0.011(16)
_refine_ls_extinction_method none
_refine_ls_goodness_of_fit_ref 1.049
_refine_ls_hydrogen_treatment mixed
_refine_ls_matrix_type full
_refine_ls_number_parameters 1091
_refine_ls_number_reflns 14253
_refine_ls_number_restraints 6
_refine_ls_restrained_S_all 1.050
_refine_ls_R_factor_all 0.1709
_refine_ls_R_factor_gt 0.0923
_refine_ls_shift/su_max 0.002
_refine_ls_shift/su_mean 0.000
_refine_ls_structure_factor_coef Fsqd
_refine_ls_weighting_details 'calc w=1/[\s^2^(Fo^2^)+(0.0400P)^2^+5.2973P] where P=(Fo^2^+2Fc^2^)/3'
_refine_ls_weighting_scheme calc
_refine_ls_wR_factor_gt 0.1314
_refine_ls_wR_factor_ref 0.1540
_reflns_number_gt 7953
_reflns_number_total 14253
_reflns_threshold_expression >2sigma(I)
_cod_data_source_file b009528c.txt
_cod_data_source_block f12600
_cod_depositor_comments
;
The following automatic conversions were performed:

'_symmetry_cell_setting' value 'Orthorhombic' changed to
'orthorhombic' according to
/usr/data/users/saulius/automatic-downloads/retrospective/RSC/lib/dictionaries/cif_core.dic
dictionary named 'cif_core.dic' version 2.4.2 from 2011-04-26.

Automatic conversion script
Id: cif_fix_values 2281 2013-09-26 08:29:07Z andrius 

The following automatic conversions were performed:

'_exptl_crystal_density_meas' value 'no' was changed to '?' - the
value is perceived as not measured.

Automatic conversion script
Id: cif_fix_values 3008 2015-01-20 13:52:24Z robertas 
;
_cod_original_cell_volume 7513.2(5)
_cod_original_sg_symbol_H-M P2(1)2(1)2(1)
_cod_database_code 7114880

loop_
_symmetry_equiv_pos_as_xyz
'x, y, z'
'-x+1/2, -y, z+1/2'
'-x, y+1/2, -z+1/2'
'x+1/2, -y+1/2, -z'

loop_
_atom_site_label
_atom_site_type_symbol
_atom_site_fract_x
_atom_site_fract_y
_atom_site_fract_z
_atom_site_U_iso_or_equiv
_atom_site_adp_type
_atom_site_occupancy
_atom_site_symmetry_multiplicity
_atom_site_calc_flag
_atom_site_refinement_flags
Zn Zn 0.28072(6) 0.03726(4) 0.23721(2) 0.0359(2) Uani 1 1 d .
N1 N 0.1283(4) 0.0413(3) 0.21901(17) 0.0373(14) Uani 1 1 d .
N2 N 0.3104(4) -0.0053(3) 0.17446(16) 0.0315(14) Uani 1 1 d .
N3 N 0.4313(4) 0.0628(3) 0.24208(17) 0.0319(14) Uani 1 1 d .
N4 N 0.2508(4) 0.1104(3) 0.28735(17) 0.0329(15) Uani 1 1 d .
N5 N 0.2571(4) -0.0537(3) 0.27902(16) 0.0354(15) Uani 1 1 d .
N6 N 0.1276(5) -0.2831(3) 0.3440(2) 0.0523(18) Uani 1 1 d .
C1 C 0.0538(5) 0.0655(3) 0.2459(2) 0.0328(17) Uani 1 1 d .
C2 C -0.0407(5) 0.0412(4) 0.2287(2) 0.0417(18) Uani 1 1 d .
H2 H -0.1044 0.0504 0.2412 0.050 Uiso 1 1 calc R
C3 C -0.0214(6) 0.0030(4) 0.1918(2) 0.0417(19) Uani 1 1 d .
H3 H -0.0691 -0.0194 0.1733 0.050 Uiso 1 1 calc R
C4 C 0.0841(5) 0.0027(4) 0.1857(2) 0.0353(18) Uani 1 1 d .
C5 C 0.1359(6) -0.0280(4) 0.1495(2) 0.0368(18) Uani 1 1 d .
C6 C 0.0766(5) -0.0650(4) 0.1141(2) 0.0369(18) Uani 1 1 d .
C7 C 0.0494(6) -0.1337(4) 0.1186(3) 0.055(2) Uani 1 1 d .
H7 H 0.0648 -0.1567 0.1459 0.066 Uiso 1 1 calc R
C8 C 0.0012(7) -0.1706(5) 0.0855(3) 0.067(3) Uani 1 1 d .
H8 H -0.0159 -0.2177 0.0903 0.080 Uiso 1 1 calc R
C9 C -0.0221(6) -0.1388(5) 0.0453(3) 0.058(2) Uani 1 1 d .
H9 H -0.0535 -0.1639 0.0218 0.069 Uiso 1 1 calc R
C10 C 0.0012(6) -0.0693(5) 0.0400(3) 0.063(2) Uani 1 1 d .
H10 H -0.0165 -0.0465 0.0130 0.076 Uiso 1 1 calc R
C11 C 0.0506(5) -0.0323(4) 0.0739(2) 0.0503(19) Uani 1 1 d .
H11 H 0.0664 0.0151 0.0695 0.060 Uiso 1 1 calc R
C12 C 0.2410(5) -0.0286(3) 0.14384(19) 0.0327(17) Uani 1 1 d .
C13 C 0.2925(6) -0.0527(3) 0.1031(2) 0.0419(18) Uani 1 1 d .
H13 H 0.2621 -0.0712 0.0770 0.050 Uiso 1 1 calc R
C14 C 0.3913(6) -0.0435(4) 0.1100(2) 0.0434(18) Uani 1 1 d .
H14 H 0.4434 -0.0542 0.0896 0.052 Uiso 1 1 calc R
C15 C 0.4023(5) -0.0138(3) 0.1551(2) 0.0316(17) Uani 1 1 d .
C16 C 0.4952(5) 0.0034(3) 0.1730(2) 0.0347(17) Uani 1 1 d .
C17 C 0.5884(5) -0.0168(4) 0.1496(2) 0.0395(18) Uani 1 1 d .
C18 C 0.6285(7) 0.0267(5) 0.1164(3) 0.074(3) Uani 1 1 d .
H18 H 0.5952 0.0681 0.1080 0.089 Uiso 1 1 calc R
C19 C 0.7178(9) 0.0083(6) 0.0959(3) 0.089(3) Uani 1 1 d .
H19 H 0.7436 0.0375 0.0731 0.106 Uiso 1 1 calc R
C20 C 0.7695(7) -0.0493(6) 0.1069(3) 0.076(3) Uani 1 1 d .
H20 H 0.8313 -0.0594 0.0928 0.091 Uiso 1 1 calc R
C21 C 0.7301(7) -0.0933(5) 0.1392(3) 0.075(3) Uani 1 1 d .
H21 H 0.7639 -0.1346 0.1475 0.090 Uiso 1 1 calc R
C22 C 0.6391(6) -0.0755(4) 0.1595(3) 0.053(2) Uani 1 1 d .
H22 H 0.6118 -0.1061 0.1812 0.064 Uiso 1 1 calc R
C23 C 0.5082(5) 0.0414(4) 0.2145(2) 0.0384(17) Uani 1 1 d .
C24 C 0.6022(5) 0.0668(3) 0.2303(2) 0.0398(18) Uani 1 1 d .
H24 H 0.6657 0.0585 0.2173 0.048 Uiso 1 1 calc R
C25 C 0.5824(5) 0.1057(3) 0.2680(2) 0.0365(17) Uani 1 1 d .
H25 H 0.6296 0.1291 0.2861 0.044 Uiso 1 1 calc R
C26 C 0.4769(6) 0.1038(3) 0.2745(2) 0.0331(17) Uani 1 1 d .
C27 C 0.4238(6) 0.1428(3) 0.3075(2) 0.0340(18) Uani 1 1 d .
C28 C 0.4860(6) 0.1856(4) 0.3387(2) 0.0420(19) Uani 1 1 d .
C29 C 0.5256(6) 0.2489(4) 0.3253(3) 0.062(3) Uani 1 1 d .
H29 H 0.5170 0.2630 0.2951 0.075 Uiso 1 1 calc R
C30 C 0.5776(7) 0.2924(4) 0.3544(3) 0.076(3) Uani 1 1 d .
H30 H 0.6031 0.3353 0.3442 0.091 Uiso 1 1 calc R
C31 C 0.5912(7) 0.2720(5) 0.3984(3) 0.068(3) Uani 1 1 d .
H31 H 0.6263 0.3009 0.4187 0.081 Uiso 1 1 calc R
C32 C 0.5537(6) 0.2096(5) 0.4127(2) 0.062(3) Uani 1 1 d .
H32 H 0.5631 0.1957 0.4429 0.074 Uiso 1 1 calc R
C33 C 0.5009(6) 0.1658(5) 0.3827(2) 0.057(2) Uani 1 1 d .
H33 H 0.4758 0.1227 0.3930 0.069 Uiso 1 1 calc R
C34 C 0.3202(5) 0.1470(3) 0.3108(2) 0.0347(18) Uani 1 1 d .
C35 C 0.2699(7) 0.1970(4) 0.3398(2) 0.047(2) Uani 1 1 d .
H35 H 0.3006 0.2293 0.3594 0.056 Uiso 1 1 calc R
C36 C 0.1703(7) 0.1883(4) 0.3330(2) 0.048(2) Uani 1 1 d .
H36 H 0.1185 0.2137 0.3471 0.058 Uiso 1 1 calc R
C37 C 0.1575(6) 0.1325(4) 0.2999(2) 0.043(2) Uani 1 1 d .
C38 C 0.0650(5) 0.1112(4) 0.2838(2) 0.0365(18) Uani 1 1 d .
C39 C -0.0263(6) 0.1376(4) 0.3062(3) 0.0420(19) Uani 1 1 d .
C40 C -0.0373(6) 0.1292(4) 0.3524(3) 0.056(2) Uani 1 1 d .
H40 H 0.0117 0.1044 0.3688 0.067 Uiso 1 1 calc R
C41 C -0.1201(9) 0.1568(5) 0.3748(4) 0.087(3) Uani 1 1 d .
H41 H -0.1282 0.1502 0.4061 0.104 Uiso 1 1 calc R
C42 C -0.1897(8) 0.1939(5) 0.3506(5) 0.090(4) Uani 1 1 d .
H42 H -0.2448 0.2141 0.3657 0.108 Uiso 1 1 calc R
C43 C -0.1803(7) 0.2018(5) 0.3053(4) 0.081(3) Uani 1 1 d .
H43 H -0.2303 0.2256 0.2889 0.097 Uiso 1 1 calc R
C44 C -0.0988(6) 0.1754(4) 0.2837(3) 0.057(2) Uani 1 1 d .
H44 H -0.0916 0.1831 0.2524 0.068 Uiso 1 1 calc R
C45 C 0.2573(5) -0.0504(4) 0.3242(2) 0.044(2) Uani 1 1 d .
H45 H 0.2853 -0.0105 0.3378 0.052 Uiso 1 1 calc R
C46 C 0.2192(6) -0.1014(4) 0.3523(2) 0.0505(19) Uani 1 1 d .
H46 H 0.2256 -0.0975 0.3839 0.061 Uiso 1 1 calc R
C47 C 0.1715(5) -0.1583(4) 0.3333(2) 0.0434(19) Uani 1 1 d .
C48 C 0.1720(6) -0.1623(4) 0.2866(3) 0.053(2) Uani 1 1 d .
H48 H 0.1420 -0.2007 0.2721 0.064 Uiso 1 1 calc R
C49 C 0.2159(6) -0.1106(3) 0.2610(2) 0.0495(17) Uani 1 1 d .
H49 H 0.2168 -0.1156 0.2293 0.059 Uiso 1 1 calc R
C50 C 0.1216(5) -0.2142(4) 0.3625(2) 0.048(2) Uani 1 1 d .
H50 H 0.1536 -0.2140 0.3928 0.058 Uiso 1 1 calc R
C51 C 0.0624(5) -0.3234(4) 0.3739(2) 0.047(2) Uani 1 1 d .
H51A H 0.0928 -0.3286 0.4039 0.057 Uiso 1 1 calc R
H51B H 0.0492 -0.3698 0.3613 0.057 Uiso 1 1 calc R
C52 C 0.2299(6) -0.3106(4) 0.3437(3) 0.066(2) Uani 1 1 d .
H52A H 0.2691 -0.2866 0.3208 0.098 Uiso 1 1 calc R
H52B H 0.2283 -0.3602 0.3370 0.098 Uiso 1 1 calc R
H52C H 0.2604 -0.3033 0.3732 0.098 Uiso 1 1 calc R
C1' C -0.0351(6) -0.2798(4) 0.3764(2) 0.0393(19) Uani 1 1 d .
C2' C -0.0883(6) -0.2910(4) 0.4211(3) 0.046(2) Uani 1 1 d .
C3' C -0.0901(6) -0.2433(4) 0.4558(2) 0.047(2) Uani 1 1 d .
C4' C -0.0542(5) -0.1714(4) 0.4490(2) 0.0432(19) Uani 1 1 d .
C5' C -0.0200(5) -0.1502(4) 0.4076(2) 0.043(2) Uani 1 1 d .
C6' C 0.0065(5) -0.2023(4) 0.3682(2) 0.0352(18) Uani 1 1 d .
C7' C -0.0428(5) -0.1650(4) 0.3295(2) 0.0407(19) Uani 1 1 d .
C8' C -0.1040(6) -0.1971(5) 0.2977(2) 0.049(2) Uani 1 1 d .
C9' C -0.1401(6) -0.2681(4) 0.3039(3) 0.048(2) Uani 1 1 d .
C10' C -0.1135(6) -0.3034(4) 0.3432(3) 0.054(2) Uani 1 1 d .
C11' C -0.1770(7) -0.2407(5) 0.4859(2) 0.057(2) Uani 1 1 d .
C12' C -0.1939(7) -0.1679(5) 0.4971(2) 0.059(2) Uani 1 1 d .
C13' C -0.1183(7) -0.1269(5) 0.4747(3) 0.057(2) Uani 1 1 d .
C14' C -0.1747(6) -0.3359(4) 0.4148(3) 0.053(2) Uani 1 1 d .
C15' C -0.2566(6) -0.3333(4) 0.4443(3) 0.063(3) Uani 1 1 d .
C16' C -0.2559(7) -0.2841(4) 0.4811(2) 0.054(2) Uani 1 1 d .
C17' C -0.3571(7) -0.2588(5) 0.4864(3) 0.062(3) Uani 1 1 d .
C18' C -0.3739(7) -0.1889(6) 0.4964(2) 0.061(3) Uani 1 1 d .
C19' C -0.2908(8) -0.1449(5) 0.5028(2) 0.058(2) Uani 1 1 d .
C20' C -0.3572(7) -0.3383(5) 0.4270(3) 0.065(3) Uani 1 1 d .
C21' C -0.4215(7) -0.2920(5) 0.4510(3) 0.065(3) Uani 1 1 d .
C22' C -0.2468(6) -0.0370(5) 0.4639(3) 0.058(2) Uani 1 1 d .
C23' C -0.1444(6) -0.0615(4) 0.4584(3) 0.052(2) Uani 1 1 d .
C24' C -0.1899(7) -0.3426(4) 0.3664(3) 0.054(2) Uani 1 1 d .
C25' C -0.2886(8) -0.3477(4) 0.3497(3) 0.062(2) Uani 1 1 d .
C26' C -0.3124(7) -0.3112(5) 0.3085(3) 0.067(3) Uani 1 1 d .
C27' C -0.2404(7) -0.2712(5) 0.2876(3) 0.062(3) Uani 1 1 d .
C28' C -0.3694(8) -0.0027(4) 0.4052(3) 0.065(3) Uani 1 1 d .
C29' C -0.3850(8) -0.0102(4) 0.3568(3) 0.061(2) Uani 1 1 d .
C30' C -0.4707(8) -0.0578(6) 0.3506(4) 0.081(3) Uani 1 1 d .
C31' C -0.4435(7) -0.0431(5) 0.4272(3) 0.067(3) Uani 1 1 d .
C32' C -0.1841(7) -0.1578(6) 0.2756(2) 0.065(3) Uani 1 1 d .
C33' C -0.2010(8) -0.0892(6) 0.2853(3) 0.070(3) Uani 1 1 d .
C34' C -0.3025(9) -0.0629(5) 0.2912(3) 0.068(3) Uani 1 1 d .
C35' C -0.3810(9) -0.1074(7) 0.2846(3) 0.077(3) Uani 1 1 d .
C36' C -0.3663(8) -0.1797(7) 0.2737(3) 0.073(3) Uani 1 1 d .
C37' C -0.2672(8) -0.2038(5) 0.2690(2) 0.065(2) Uani 1 1 d .
C38' C -0.3195(8) -0.0765(5) 0.4856(3) 0.063(3) Uani 1 1 d .
C39' C -0.4406(8) -0.2207(7) 0.2965(3) 0.072(3) Uani 1 1 d .
C40' C -0.5059(7) -0.1749(6) 0.3226(3) 0.069(3) Uani 1 1 d .
C41' C -0.4690(8) -0.1048(6) 0.3153(3) 0.076(3) Uani 1 1 d .
C42' C -0.5386(6) -0.1976(5) 0.3636(3) 0.062(3) Uani 1 1 d .
C43' C -0.5410(6) -0.1464(5) 0.4016(3) 0.056(2) Uani 1 1 d .
C44' C -0.4148(7) -0.2846(6) 0.3135(3) 0.066(3) Uani 1 1 d .
C45' C -0.4509(7) -0.3068(5) 0.3575(4) 0.070(3) Uani 1 1 d .
C46' C -0.2715(8) 0.0010(4) 0.4219(3) 0.067(3) Uani 1 1 d .
C47' C -0.1875(8) -0.0014(4) 0.3917(3) 0.062(3) Uani 1 1 d .
C48' C -0.1081(6) -0.0395(4) 0.4151(3) 0.054(2) Uani 1 1 d .
C49' C -0.0484(7) -0.0848(4) 0.3892(3) 0.053(2) Uani 1 1 d .
C50' C -0.5070(6) -0.0783(5) 0.3948(3) 0.056(2) Uani 1 1 d .
C51' C -0.5124(7) -0.2627(5) 0.3828(3) 0.067(3) Uani 1 1 d .
C52' C -0.4958(6) -0.2555(5) 0.4307(3) 0.059(2) Uani 1 1 d .
C53' C -0.3726(7) -0.3474(4) 0.3795(4) 0.068(3) Uani 1 1 d .
C54' C -0.5119(6) -0.1830(5) 0.4421(3) 0.063(2) Uani 1 1 d .
C55' C -0.4535(6) -0.1491(5) 0.4746(3) 0.060(2) Uani 1 1 d .
C56' C -0.4200(7) -0.0803(5) 0.4677(3) 0.057(2) Uani 1 1 d .
C57' C -0.3036(8) -0.0136(4) 0.3285(3) 0.070(3) Uani 1 1 d .
C58' C -0.2026(7) -0.0095(4) 0.3455(3) 0.061(2) Uani 1 1 d .
C59' C -0.1387(7) -0.0545(4) 0.3207(3) 0.061(2) Uani 1 1 d .
C60' C -0.0652(6) -0.0935(4) 0.3407(2) 0.044(2) Uani 1 1 d .
C1S C 0.3552(14) 0.3525(7) 0.4925(4) 0.345(12) Uani 1 1 d GD
C2S C 0.3248(10) 0.2805(7) 0.4798(3) 0.454(19) Uani 1 1 d GD
C3S C 0.2412(8) 0.2291(7) 0.4819(3) 0.454(19) Uani 1 1 d GD
C4S C 0.2597(7) 0.1539(8) 0.47008(19) 0.454(19) Uani 1 1 d GD
C5S C 0.1674(7) 0.1095(8) 0.4733(5) 0.454(19) Uani 1 1 d GD
C6S C 0.1778(11) 0.0434(9) 0.4479(3) 0.454(19) Uani 1 1 d GD
C7S C 0.2159(13) -0.0157(8) 0.4745(4) 0.345(12) Uani 1 1 d GD
H1SA H 0.4280 0.3533 0.4926 0.518 Uiso 1 1 d .
H1SB H 0.3362 0.3764 0.4629 0.518 Uiso 1 1 d .
H1SC H 0.3251 0.3717 0.5156 0.518 Uiso 1 1 d .
H2SA H 0.3393 0.2645 0.5069 0.415 Uiso 1 1 d .
H2SB H 0.3501 0.2691 0.4561 0.415 Uiso 1 1 d .
H3SA H 0.2021 0.2336 0.4546 0.415 Uiso 1 1 d .
H3SB H 0.1979 0.2244 0.5061 0.415 Uiso 1 1 d .
H4SA H 0.2917 0.1256 0.4985 0.415 Uiso 1 1 d .
H4SB H 0.2966 0.1349 0.4466 0.415 Uiso 1 1 d .
H5SA H 0.1068 0.1253 0.4546 0.415 Uiso 1 1 d .
H5SB H 0.1256 0.0936 0.5033 0.415 Uiso 1 1 d .
H6SA H 0.2724 0.0563 0.4522 0.415 Uiso 1 1 d .
H6SB H 0.1948 0.0508 0.4120 0.415 Uiso 1 1 d .
H7SA H 0.2248 -0.0544 0.4648 0.518 Uiso 1 1 d .
H7SB H 0.2046 -0.0027 0.5049 0.518 Uiso 1 1 d .
H7SC H 0.1275 -0.0081 0.4649 0.518 Uiso 1 1 d .

loop_
_atom_site_aniso_label
_atom_site_aniso_U_11
_atom_site_aniso_U_22
_atom_site_aniso_U_33
_atom_site_aniso_U_23
_atom_site_aniso_U_13
_atom_site_aniso_U_12
Zn 0.0423(5) 0.0331(4) 0.0323(4) -0.0019(4) 0.0049(4) -0.0026(5)
N1 0.040(4) 0.036(3) 0.037(3) -0.004(3) -0.004(3) 0.000(3)
N2 0.037(4) 0.026(3) 0.031(3) -0.003(2) 0.006(3) -0.009(3)
N3 0.032(4) 0.038(3) 0.025(3) 0.002(3) 0.003(3) 0.003(3)
N4 0.030(4) 0.034(3) 0.034(3) 0.001(3) 0.002(3) -0.002(3)
N5 0.036(4) 0.029(3) 0.040(3) 0.003(2) -0.002(3) -0.004(3)
N6 0.043(4) 0.046(4) 0.068(4) 0.009(4) 0.012(4) 0.009(4)
C1 0.028(4) 0.038(4) 0.033(4) 0.005(3) 0.004(3) -0.003(3)
C2 0.038(5) 0.052(5) 0.035(4) 0.001(4) 0.005(3) -0.001(4)
C3 0.042(5) 0.043(4) 0.040(4) 0.006(4) -0.007(4) 0.004(4)
C4 0.032(5) 0.038(4) 0.036(4) 0.000(3) -0.010(4) 0.003(4)
C5 0.052(5) 0.030(4) 0.028(4) 0.006(3) -0.001(4) 0.011(4)
C6 0.043(5) 0.040(4) 0.028(4) 0.002(3) 0.004(4) 0.006(4)
C7 0.082(7) 0.035(5) 0.048(5) 0.006(4) -0.008(5) -0.004(4)
C8 0.089(7) 0.052(5) 0.060(6) -0.011(5) -0.021(5) -0.009(5)
C9 0.063(6) 0.071(6) 0.040(5) -0.022(4) -0.001(4) -0.006(5)
C10 0.061(6) 0.091(7) 0.038(5) 0.009(5) -0.002(4) 0.011(5)
C11 0.061(5) 0.045(5) 0.045(4) 0.000(4) -0.001(4) 0.010(5)
C12 0.037(5) 0.033(4) 0.028(3) -0.002(3) 0.007(3) 0.000(3)
C13 0.043(5) 0.042(4) 0.040(4) -0.008(3) -0.002(4) 0.009(4)
C14 0.048(5) 0.047(5) 0.035(4) -0.001(4) 0.006(3) 0.004(4)
C15 0.035(5) 0.030(4) 0.030(4) -0.003(3) 0.009(3) 0.006(3)
C16 0.035(5) 0.028(4) 0.040(4) 0.006(3) 0.003(4) 0.000(4)
C17 0.038(5) 0.042(5) 0.038(4) -0.003(3) 0.004(4) -0.006(4)
C18 0.104(8) 0.057(6) 0.061(5) 0.006(5) 0.033(5) 0.009(6)
C19 0.095(9) 0.107(9) 0.064(6) 0.008(5) 0.041(6) 0.001(8)
C20 0.048(6) 0.103(8) 0.077(6) -0.028(6) 0.017(6) 0.003(7)
C21 0.052(7) 0.072(6) 0.101(7) -0.022(6) 0.000(6) 0.030(6)
C22 0.055(6) 0.053(5) 0.053(5) 0.010(4) 0.007(4) 0.010(5)
C23 0.037(5) 0.043(4) 0.035(4) 0.009(4) 0.005(3) -0.010(4)
C24 0.035(5) 0.037(4) 0.047(5) 0.012(4) -0.003(4) -0.006(3)
C25 0.034(5) 0.043(4) 0.032(4) 0.009(3) -0.012(4) 0.003(3)
C26 0.048(5) 0.027(4) 0.024(4) -0.002(3) -0.006(3) 0.000(4)
C27 0.044(5) 0.035(4) 0.023(4) -0.003(3) -0.013(3) -0.003(4)
C28 0.041(5) 0.044(5) 0.041(5) -0.012(4) -0.010(4) 0.019(4)
C29 0.087(7) 0.038(5) 0.062(6) -0.006(4) -0.037(5) 0.003(5)
C30 0.115(9) 0.040(5) 0.073(6) -0.007(5) -0.034(6) 0.003(5)
C31 0.066(7) 0.066(7) 0.071(7) -0.028(5) -0.005(5) 0.005(5)
C32 0.062(6) 0.099(8) 0.025(4) -0.014(5) -0.007(4) 0.001(6)
C33 0.057(6) 0.076(6) 0.038(5) -0.003(5) -0.005(4) -0.004(5)
C34 0.036(5) 0.030(4) 0.038(4) 0.000(3) -0.003(4) 0.003(4)
C35 0.048(6) 0.052(5) 0.041(4) -0.012(4) -0.003(4) 0.004(5)
C36 0.053(6) 0.047(5) 0.045(5) -0.004(4) 0.013(4) 0.001(4)
C37 0.044(6) 0.046(5) 0.039(4) -0.008(4) 0.010(4) -0.005(4)
C38 0.027(5) 0.038(4) 0.044(4) 0.008(4) 0.010(4) -0.008(4)
C39 0.041(5) 0.035(4) 0.050(5) 0.000(4) 0.017(4) -0.006(4)
C40 0.058(6) 0.057(5) 0.052(5) -0.012(4) 0.022(5) -0.008(5)
C41 0.110(10) 0.060(7) 0.090(8) -0.024(6) 0.045(8) -0.041(7)
C42 0.071(9) 0.053(6) 0.144(11) -0.035(7) 0.063(8) -0.005(6)
C43 0.041(6) 0.075(7) 0.126(9) -0.011(7) 0.036(6) 0.005(5)
C44 0.045(6) 0.044(5) 0.081(6) -0.012(4) 0.013(5) -0.007(4)
C45 0.046(5) 0.045(5) 0.040(4) 0.004(3) -0.003(3) -0.005(4)
C46 0.053(5) 0.062(5) 0.036(4) 0.007(4) -0.007(4) -0.016(5)
C47 0.045(5) 0.047(5) 0.038(4) 0.007(4) 0.005(4) -0.004(4)
C48 0.052(6) 0.044(5) 0.064(5) -0.003(4) -0.004(4) -0.008(4)
C49 0.063(5) 0.050(4) 0.036(4) -0.003(4) 0.013(5) -0.009(5)
C50 0.034(5) 0.063(6) 0.047(5) 0.012(4) -0.002(4) -0.003(4)
C51 0.052(6) 0.030(4) 0.059(5) 0.000(4) 0.014(4) -0.003(4)
C52 0.046(6) 0.050(5) 0.100(6) 0.013(4) 0.016(5) 0.003(4)
C1' 0.045(5) 0.032(4) 0.041(4) 0.001(3) 0.010(4) 0.001(4)
C2' 0.044(5) 0.041(5) 0.053(5) 0.016(4) -0.006(4) 0.018(4)
C3' 0.045(5) 0.056(5) 0.041(5) 0.016(4) -0.005(4) 0.010(4)
C4' 0.042(5) 0.051(5) 0.036(4) 0.002(4) -0.005(4) -0.008(4)
C5' 0.027(5) 0.051(5) 0.050(5) 0.000(4) -0.003(4) -0.012(4)
C6' 0.022(4) 0.049(5) 0.034(4) 0.003(3) 0.003(3) -0.010(4)
C7' 0.031(5) 0.052(5) 0.038(4) 0.007(4) 0.004(4) -0.004(4)
C8' 0.048(6) 0.076(6) 0.023(4) 0.000(4) 0.014(4) -0.002(5)
C9' 0.046(6) 0.061(6) 0.037(5) 0.002(4) 0.006(4) -0.005(5)
C10' 0.051(6) 0.029(4) 0.081(6) -0.024(4) 0.019(5) 0.003(4)
C11' 0.058(7) 0.087(7) 0.025(4) 0.027(5) 0.001(4) 0.010(6)
C12' 0.064(8) 0.091(7) 0.022(4) -0.001(4) -0.012(4) 0.006(6)
C13' 0.063(7) 0.070(6) 0.039(5) -0.032(5) -0.010(5) -0.004(5)
C14' 0.065(6) 0.028(4) 0.068(6) 0.008(4) 0.016(5) -0.006(4)
C15' 0.059(7) 0.047(5) 0.083(6) 0.033(5) 0.022(5) 0.006(4)
C16' 0.061(7) 0.060(5) 0.041(5) 0.014(4) 0.023(4) 0.006(5)
C17' 0.056(7) 0.082(8) 0.048(5) 0.019(5) 0.021(5) -0.004(6)
C18' 0.055(7) 0.097(8) 0.031(5) 0.008(5) 0.013(4) 0.007(6)
C19' 0.060(7) 0.092(7) 0.022(4) -0.005(4) 0.006(4) 0.010(7)
C20' 0.055(7) 0.044(6) 0.095(8) 0.019(5) 0.007(6) -0.020(5)
C21' 0.046(6) 0.059(6) 0.089(7) 0.016(5) 0.024(6) 0.003(5)
C22' 0.054(7) 0.057(5) 0.063(5) -0.041(5) -0.003(4) 0.014(5)
C23' 0.048(6) 0.059(6) 0.048(5) -0.029(4) -0.009(4) -0.004(4)
C24' 0.057(7) 0.030(5) 0.076(6) -0.010(4) 0.008(5) -0.001(4)
C25' 0.057(7) 0.038(5) 0.090(7) -0.036(5) -0.001(6) -0.018(5)
C26' 0.058(7) 0.071(7) 0.072(6) -0.058(6) -0.009(5) -0.018(6)
C27' 0.051(7) 0.077(7) 0.057(5) -0.039(5) 0.009(5) -0.021(5)
C28' 0.067(7) 0.034(5) 0.092(8) 0.003(5) 0.006(6) 0.015(5)
C29' 0.069(7) 0.048(5) 0.065(6) 0.016(5) -0.003(6) 0.021(5)
C30' 0.068(8) 0.091(8) 0.083(8) 0.000(6) -0.029(6) 0.041(6)
C31' 0.063(7) 0.060(6) 0.080(7) -0.019(6) 0.011(6) 0.028(6)
C32' 0.082(8) 0.082(7) 0.032(5) 0.009(5) 0.004(4) 0.008(6)
C33' 0.083(8) 0.088(7) 0.038(5) 0.039(5) -0.007(5) -0.015(7)
C34' 0.094(10) 0.067(7) 0.044(5) 0.018(4) -0.001(6) 0.016(6)
C35' 0.079(9) 0.116(10) 0.035(5) 0.022(6) -0.016(6) 0.029(8)
C36' 0.061(8) 0.122(10) 0.037(5) -0.012(6) -0.022(5) 0.001(7)
C37' 0.073(8) 0.102(7) 0.019(4) -0.010(4) -0.006(5) -0.006(7)
C38' 0.067(7) 0.072(7) 0.050(5) -0.028(5) 0.010(5) 0.015(6)
C39' 0.056(7) 0.107(9) 0.054(6) -0.025(6) -0.023(5) -0.005(7)
C40' 0.058(7) 0.090(8) 0.058(6) -0.011(6) -0.022(5) 0.013(6)
C41' 0.071(8) 0.091(8) 0.064(7) 0.000(6) -0.031(6) 0.021(7)
C42' 0.036(6) 0.081(8) 0.070(7) -0.005(6) -0.008(5) -0.005(5)
C43' 0.029(5) 0.073(7) 0.066(6) 0.004(5) -0.006(4) 0.004(5)
C44' 0.040(6) 0.093(8) 0.064(6) -0.043(6) -0.011(5) -0.014(6)
C45' 0.042(6) 0.067(7) 0.101(8) -0.036(6) 0.002(6) -0.026(5)
C46' 0.064(7) 0.029(4) 0.108(8) -0.017(5) -0.012(7) 0.005(5)
C47' 0.076(8) 0.033(5) 0.077(7) 0.000(5) 0.000(6) -0.013(5)
C48' 0.046(5) 0.033(4) 0.082(6) -0.025(5) 0.007(5) -0.014(5)
C49' 0.073(7) 0.035(5) 0.052(5) 0.004(4) -0.010(5) -0.008(4)
C50' 0.045(6) 0.073(7) 0.049(5) -0.009(5) -0.004(5) 0.020(5)
C51' 0.048(6) 0.076(7) 0.076(7) -0.010(6) 0.019(5) -0.020(5)
C52' 0.033(5) 0.073(7) 0.069(7) -0.007(5) 0.012(5) -0.007(5)
C53' 0.044(6) 0.031(5) 0.129(9) -0.010(5) 0.014(7) -0.019(4)
C54' 0.035(5) 0.089(7) 0.066(6) -0.002(6) 0.022(5) 0.004(5)
C55' 0.027(5) 0.095(8) 0.056(6) -0.009(5) 0.008(4) 0.002(5)
C56' 0.048(6) 0.070(7) 0.053(6) -0.030(5) 0.007(5) 0.003(5)
C57' 0.080(8) 0.051(6) 0.078(7) 0.029(5) -0.013(6) 0.000(5)
C58' 0.075(8) 0.032(4) 0.077(6) 0.021(4) 0.017(6) 0.002(5)
C59' 0.066(6) 0.040(5) 0.078(6) 0.031(5) 0.013(6) 0.006(5)
C60' 0.043(5) 0.038(5) 0.051(5) 0.009(4) 0.019(4) -0.016(4)
C1S 0.66(4) 0.289(17) 0.083(7) -0.064(9) -0.066(13) 0.18(2)
C2S 0.37(2) 0.86(5) 0.142(7) -0.003(17) 0.040(12) 0.33(3)
C3S 0.37(2) 0.86(5) 0.142(7) -0.003(17) 0.040(12) 0.33(3)
C4S 0.37(2) 0.86(5) 0.142(7) -0.003(17) 0.040(12) 0.33(3)
C5S 0.37(2) 0.86(5) 0.142(7) -0.003(17) 0.040(12) 0.33(3)
C6S 0.37(2) 0.86(5) 0.142(7) -0.003(17) 0.040(12) 0.33(3)
C7S 0.66(4) 0.289(17) 0.083(7) -0.064(9) -0.066(13) 0.18(2)

loop_
_atom_type_symbol
_atom_type_description
_atom_type_scat_dispersion_real
_atom_type_scat_dispersion_imag
_atom_type_scat_source
C C 0.0033 0.0016 'International Tables Vol C Tables 4.2.6.8 and 6.1.1.4'
H H 0.0000 0.0000 'International Tables Vol C Tables 4.2.6.8 and 6.1.1.4'
N N 0.0061 0.0033 'International Tables Vol C Tables 4.2.6.8 and 6.1.1.4'
Zn Zn 0.2839 1.4301 'International Tables Vol C Tables 4.2.6.8 and 6.1.1.4'

loop_
_geom_angle_atom_site_label_1
_geom_angle_atom_site_label_2
_geom_angle_atom_site_label_3
_geom_angle
N2 Zn N3 88.3(2)
N2 Zn N4 160.72(19)
N3 Zn N4 88.6(2)
N2 Zn N1 88.2(2)
N3 Zn N1 160.9(2)
N4 Zn N1 88.4(2)
N2 Zn N5 102.88(19)
N3 Zn N5 107.00(19)
N4 Zn N5 96.21(19)
N1 Zn N5 92.1(2)
C1 N1 C4 107.1(6)
C1 N1 Zn 124.8(4)
C4 N1 Zn 125.5(5)
C15 N2 C12 106.7(5)
C15 N2 Zn 126.7(4)
C12 N2 Zn 126.5(4)
C23 N3 C26 104.8(6)
C23 N3 Zn 127.7(4)
C26 N3 Zn 127.6(5)
C34 N4 C37 108.7(6)
C34 N4 Zn 125.8(4)
C37 N4 Zn 125.3(5)
C49 N5 C45 116.1(6)
C49 N5 Zn 119.4(4)
C45 N5 Zn 122.2(4)
C50 N6 C51 102.9(6)
C50 N6 C52 112.7(6)
C51 N6 C52 111.5(6)
N1 C1 C2 108.9(6)
N1 C1 C38 126.4(6)
C2 C1 C38 124.6(6)
C3 C2 C1 107.4(6)
C2 C3 C4 107.1(7)
N1 C4 C5 124.5(7)
N1 C4 C3 109.5(6)
C5 C4 C3 125.8(7)
C4 C5 C12 125.6(6)
C4 C5 C6 118.4(6)
C12 C5 C6 116.0(6)
C7 C6 C11 116.8(7)
C7 C6 C5 121.8(6)
C11 C6 C5 121.3(6)
C8 C7 C6 123.3(7)
C7 C8 C9 119.8(8)
C8 C9 C10 118.5(8)
C9 C10 C11 121.2(8)
C6 C11 C10 120.3(8)
N2 C12 C5 126.0(6)
N2 C12 C13 109.4(6)
C5 C12 C13 124.5(6)
C14 C13 C12 107.1(6)
C13 C14 C15 106.7(6)
N2 C15 C16 127.8(6)
N2 C15 C14 110.0(6)
C16 C15 C14 122.2(6)
C15 C16 C23 123.6(6)
C15 C16 C17 120.7(6)
C23 C16 C17 115.7(6)
C22 C17 C18 117.5(8)
C22 C17 C16 122.7(7)
C18 C17 C16 119.8(7)
C19 C18 C17 119.1(9)
C20 C19 C18 123.2(9)
C19 C20 C21 118.4(9)
C20 C21 C22 118.6(8)
C17 C22 C21 123.2(8)
N3 C23 C24 111.1(6)
N3 C23 C16 124.7(6)
C24 C23 C16 124.0(6)
C25 C24 C23 106.5(7)
C24 C25 C26 106.8(6)
N3 C26 C25 110.8(6)
N3 C26 C27 123.9(7)
C25 C26 C27 125.0(6)
C34 C27 C26 125.2(6)
C34 C27 C28 118.6(6)
C26 C27 C28 116.1(6)
C33 C28 C29 117.4(7)
C33 C28 C27 121.1(7)
C29 C28 C27 121.3(6)
C28 C29 C30 122.8(8)
C31 C30 C29 119.0(9)
C32 C31 C30 119.7(8)
C31 C32 C33 120.8(8)
C28 C33 C32 120.3(8)
N4 C34 C27 127.8(6)
N4 C34 C35 109.4(6)
C27 C34 C35 122.7(7)
C36 C35 C34 106.5(7)
C35 C36 C37 107.7(7)
N4 C37 C38 128.7(7)
N4 C37 C36 107.7(7)
C38 C37 C36 123.5(7)
C37 C38 C1 123.0(6)
C37 C38 C39 118.5(7)
C1 C38 C39 118.5(6)
C44 C39 C40 117.7(8)
C44 C39 C38 122.7(7)
C40 C39 C38 119.4(8)
C39 C40 C41 120.6(9)
C42 C41 C40 119.0(10)
C43 C42 C41 120.9(10)
C42 C43 C44 119.9(10)
C43 C44 C39 121.8(9)
N5 C45 C46 124.5(6)
C45 C46 C47 119.0(6)
C48 C47 C46 116.5(7)
C48 C47 C50 122.0(7)
C46 C47 C50 121.5(6)
C49 C48 C47 120.8(7)
N5 C49 C48 122.9(7)
N6 C50 C47 113.9(6)
N6 C50 C6' 103.3(6)
C47 C50 C6' 112.7(6)
N6 C51 C1' 104.1(6)
C10' C1' C2' 101.6(6)
C10' C1' C51 113.0(6)
C2' C1' C51 111.0(6)
C10' C1' C6' 114.9(6)
C2' C1' C6' 115.0(6)
C51 C1' C6' 101.7(6)
C3' C2' C14' 118.5(7)
C3' C2' C1' 124.5(7)
C14' C2' C1' 110.1(7)
C2' C3' C11' 119.4(8)
C2' C3' C4' 121.0(7)
C11' C3' C4' 108.0(7)
C5' C4' C13' 119.9(8)
C5' C4' C3' 120.6(7)
C13' C4' C3' 107.0(7)
C4' C5' C49' 121.2(8)
C4' C5' C6' 123.3(7)
C49' C5' C6' 109.6(6)
C7' C6' C50 114.7(6)
C7' C6' C5' 99.5(6)
C50 C6' C5' 113.2(6)
C7' C6' C1' 113.9(6)
C50 C6' C1' 102.7(6)
C5' C6' C1' 113.5(5)
C8' C7' C60' 117.2(7)
C8' C7' C6' 124.2(7)
C60' C7' C6' 111.6(6)
C7' C8' C32' 120.1(8)
C7' C8' C9' 121.5(7)
C32' C8' C9' 107.4(8)
C10' C9' C27' 120.2(8)
C10' C9' C8' 118.5(7)
C27' C9' C8' 107.8(8)
C9' C10' C24' 118.2(8)
C9' C10' C1' 125.2(7)
C24' C10' C1' 109.7(7)
C16' C11' C12' 119.8(8)
C16' C11' C3' 122.2(8)
C12' C11' C3' 107.0(8)
C19' C12' C13' 122.7(9)
C19' C12' C11' 118.8(9)
C13' C12' C11' 108.1(8)
C23' C13' C4' 120.5(8)
C23' C13' C12' 118.5(9)
C4' C13' C12' 109.8(8)
C15' C14' C2' 121.2(8)
C15' C14' C24' 120.7(8)
C2' C14' C24' 106.8(7)
C14' C15' C16' 119.4(8)
C14' C15' C20' 120.1(9)
C16' C15' C20' 108.6(8)
C11' C16' C17' 120.7(8)
C11' C16' C15' 119.3(8)
C17' C16' C15' 107.2(8)
C18' C17' C16' 119.9(9)
C18' C17' C21' 117.8(9)
C16' C17' C21' 108.6(8)
C17' C18' C19' 118.7(9)
C17' C18' C55' 121.9(9)
C19' C18' C55' 108.7(9)
C12' C19' C18' 122.1(9)
C12' C19' C38' 119.3(9)
C18' C19' C38' 106.6(9)
C21' C20' C53' 118.7(9)
C21' C20' C15' 109.9(9)
C53' C20' C15' 119.4(9)
C52' C21' C20' 122.8(9)
C52' C21' C17' 120.8(9)
C20' C21' C17' 105.6(8)
C38' C22' C23' 122.0(9)
C38' C22' C46' 120.2(8)
C23' C22' C46' 105.9(8)
C13' C23' C48' 119.4(8)
C13' C23' C22' 119.3(9)
C48' C23' C22' 108.8(8)
C25' C24' C10' 121.9(8)
C25' C24' C14' 118.8(8)
C10' C24' C14' 109.0(7)
C24' C25' C53' 121.1(9)
C24' C25' C26' 117.9(8)
C53' C25' C26' 110.4(9)
C27' C26' C25' 119.9(9)
C27' C26' C44' 120.0(10)
C25' C26' C44' 106.8(9)
C26' C27' C9' 121.7(9)
C26' C27' C37' 119.7(9)
C9' C27' C37' 108.9(8)
C46' C28' C31' 121.1(9)
C46' C28' C29' 119.2(9)
C31' C28' C29' 107.5(9)
C57' C29' C28' 119.5(9)
C57' C29' C30' 120.5(9)
C28' C29' C30' 107.1(9)
C41' C30' C50' 120.8(10)
C41' C30' C29' 119.1(10)
C50' C30' C29' 108.4(9)
C28' C31' C56' 120.4(9)
C28' C31' C50' 111.0(9)
C56' C31' C50' 116.8(9)
C33' C32' C37' 119.7(9)
C33' C32' C8' 121.7(9)
C37' C32' C8' 107.9(9)
C32' C33' C34' 120.9(9)
C32' C33' C59' 119.0(9)
C34' C33' C59' 106.0(9)
C35' C34' C57' 120.5(10)
C35' C34' C33' 118.6(9)
C57' C34' C33' 109.1(10)
C34' C35' C36' 122.1(10)
C34' C35' C41' 119.8(11)
C36' C35' C41' 106.1(11)
C37' C36' C39' 121.0(11)
C37' C36' C35' 117.9(10)
C39' C36' C35' 109.3(10)
C36' C37' C32' 120.7(9)
C36' C37' C27' 119.1(9)
C32' C37' C27' 107.9(8)
C22' C38' C56' 120.4(8)
C22' C38' C19' 118.1(9)
C56' C38' C19' 109.0(9)
C44' C39' C36' 119.4(10)
C44' C39' C40' 119.6(10)
C36' C39' C40' 109.4(11)
C42' C40' C41' 122.7(9)
C42' C40' C39' 118.1(10)
C41' C40' C39' 106.1(10)
C30' C41' C40' 119.2(10)
C30' C41' C35' 119.9(11)
C40' C41' C35' 109.2(10)
C40' C42' C51' 124.2(9)
C40' C42' C43' 117.9(9)
C51' C42' C43' 106.4(8)
C50' C43' C54' 119.2(8)
C50' C43' C42' 119.9(8)
C54' C43' C42' 107.5(8)
C39' C44' C45' 120.6(10)
C39' C44' C26' 120.7(10)
C45' C44' C26' 107.2(10)
C51' C45' C44' 119.9(10)
C51' C45' C53' 120.3(10)
C44' C45' C53' 108.7(9)
C28' C46' C47' 120.4(9)
C28' C46' C22' 118.7(9)
C47' C46' C22' 109.6(8)
C58' C47' C46' 120.3(9)
C58' C47' C48' 121.0(9)
C46' C47' C48' 106.6(8)
C49' C48' C23' 119.7(8)
C49' C48' C47' 117.5(8)
C23' C48' C47' 109.1(8)
C48' C49' C5' 119.3(8)
C48' C49' C60' 121.2(8)
C5' C49' C60' 108.5(7)
C43' C50' C31' 122.0(8)
C43' C50' C30' 119.5(8)
C31' C50' C30' 106.1(9)
C45' C51' C42' 117.6(9)
C45' C51' C52' 119.7(10)
C42' C51' C52' 110.4(9)
C21' C52' C51' 120.0(9)
C21' C52' C54' 120.1(9)
C51' C52' C54' 107.4(9)
C25' C53' C20' 119.7(9)
C25' C53' C45' 106.7(9)
C20' C53' C45' 118.5(9)
C55' C54' C43' 119.8(9)
C55' C54' C52' 121.7(9)
C43' C54' C52' 108.2(8)
C54' C55' C56' 120.8(9)
C54' C55' C18' 117.8(9)
C56' C55' C18' 108.9(8)
C55' C56' C31' 121.3(9)
C55' C56' C38' 106.8(9)
C31' C56' C38' 119.1(9)
C29' C57' C58' 121.5(9)
C29' C57' C34' 120.1(9)
C58' C57' C34' 107.0(9)
C47' C58' C59' 119.4(9)
C47' C58' C57' 119.1(9)
C59' C58' C57' 110.2(9)
C60' C59' C58' 122.7(9)
C60' C59' C33' 117.2(8)
C58' C59' C33' 107.6(9)
C59' C60' C7' 124.7(8)
C59' C60' C49' 118.2(8)
C7' C60' C49' 107.6(7)
C1S C2S C3S 143.9
C2S C3S C4S 120.2
C5S C4S C3S 113.3
C6S C5S C4S 112.2
C7S C6S C5S 114.9

loop_
_geom_bond_atom_site_label_1
_geom_bond_atom_site_label_2
_geom_bond_distance
Zn N2 2.062(5)
Zn N3 2.065(5)
Zn N4 2.076(5)
Zn N1 2.098(5)
Zn N5 2.158(5)
N1 C1 1.351(8)
N1 C4 1.362(8)
N2 C15 1.360(7)
N2 C12 1.366(7)
N3 C23 1.369(8)
N3 C26 1.379(7)
N4 C34 1.351(8)
N4 C37 1.362(8)
N5 C49 1.329(7)
N5 C45 1.337(7)
N6 C50 1.431(9)
N6 C51 1.456(8)
N6 C52 1.458(9)
C1 C2 1.431(9)
C1 C38 1.429(9)
C2 C3 1.339(9)
C3 C4 1.414(9)
C4 C5 1.401(9)
C5 C12 1.407(9)
C5 C6 1.490(9)
C6 C7 1.371(9)
C6 C11 1.385(9)
C7 C8 1.366(10)
C8 C9 1.370(10)
C9 C10 1.374(10)
C10 C11 1.391(10)
C12 C13 1.457(8)
C13 C14 1.340(9)
C14 C15 1.455(8)
C15 C16 1.383(9)
C16 C23 1.438(9)
C16 C17 1.469(9)
C17 C22 1.343(9)
C17 C18 1.393(10)
C18 C19 1.377(12)
C19 C20 1.339(11)
C20 C21 1.378(11)
C21 C22 1.392(10)
C23 C24 1.420(9)
C24 C25 1.365(9)
C25 C26 1.415(9)
C26 C27 1.417(9)
C27 C34 1.382(9)
C27 C28 1.484(9)
C28 C33 1.369(9)
C28 C29 1.379(10)
C29 C30 1.381(10)
C30 C31 1.369(11)
C31 C32 1.360(11)
C32 C33 1.406(10)
C34 C35 1.447(9)
C35 C36 1.349(10)
C36 C37 1.458(9)
C37 C38 1.379(9)
C38 C39 1.472(9)
C39 C44 1.377(10)
C39 C40 1.381(10)
C40 C41 1.390(12)
C41 C42 1.366(13)
C42 C43 1.352(13)
C43 C44 1.357(10)
C45 C46 1.375(8)
C46 C47 1.380(9)
C47 C48 1.381(9)
C47 C50 1.525(9)
C48 C49 1.375(9)
C50 C6' 1.556(9)
C51 C1' 1.542(9)
C1' C10' 1.499(10)
C1' C2' 1.514(10)
C1' C6' 1.602(9)
C2' C3' 1.374(10)
C2' C14' 1.446(10)
C3' C11' 1.459(10)
C3' C4' 1.469(10)
C4' C5' 1.366(9)
C4' C13' 1.423(10)
C5' C49' 1.415(10)
C5' C6' 1.573(9)
C6' C7' 1.500(9)
C7' C8' 1.386(10)
C7' C60' 1.438(10)
C8' C32' 1.458(11)
C8' C9' 1.453(11)
C9' C10' 1.390(11)
C9' C27' 1.419(11)
C10' C24' 1.437(10)
C11' C16' 1.345(11)
C11' C12' 1.451(11)
C12' C19' 1.371(11)
C12' C13' 1.436(11)
C13' C23' 1.386(11)
C14' C15' 1.395(10)
C14' C24' 1.448(11)
C15' C16' 1.437(11)
C15' C20' 1.436(11)
C16' C17' 1.437(11)
C17' C18' 1.389(12)
C17' C21' 1.492(12)
C18' C19' 1.401(12)
C18' C55' 1.453(11)
C19' C38' 1.456(11)
C20' C21' 1.420(12)
C20' C53' 1.429(12)
C21' C52' 1.350(11)
C22' C38' 1.384(11)
C22' C23' 1.449(10)
C22' C46' 1.476(11)
C23' C48' 1.432(10)
C24' C25' 1.406(11)
C25' C53' 1.420(12)
C25' C26' 1.439(11)
C26' C27' 1.373(11)
C26' C44' 1.460(12)
C27' C37' 1.447(11)
C28' C46' 1.393(12)
C28' C31' 1.412(12)
C28' C29' 1.451(12)
C29' C57' 1.369(12)
C29' C30' 1.469(12)
C30' C41' 1.376(12)
C30' C50' 1.447(12)
C31' C56' 1.426(11)
C31' C50' 1.444(11)
C32' C33' 1.361(12)
C32' C37' 1.427(11)
C33' C34' 1.450(13)
C33' C59' 1.491(12)
C34' C35' 1.361(13)
C34' C57' 1.449(12)
C35' C36' 1.435(14)
C35' C41' 1.480(13)
C36' C37' 1.401(12)
C36' C39' 1.429(13)
C38' C56' 1.438(11)
C39' C44' 1.366(13)
C39' C40' 1.456(13)
C40' C42' 1.357(12)
C40' C41' 1.446(13)
C42' C51' 1.412(12)
C42' C43' 1.490(11)
C43' C50' 1.394(11)
C43' C54' 1.439(11)
C44' C45' 1.450(13)
C45' C51' 1.394(12)
C45' C53' 1.453(13)
C46' C47' 1.430(12)
C47' C58' 1.386(11)
C47' C48' 1.458(11)
C48' C49' 1.402(10)
C49' C60' 1.459(10)
C51' C52' 1.437(12)
C52' C54' 1.446(12)
C54' C55' 1.394(11)
C55' C56' 1.406(11)
C57' C58' 1.437(12)
C58' C59' 1.414(11)
C59' C60' 1.364(10)
C1S C2S 1.4843
C2S C3S 1.4864
C3S C4S 1.5011
C4S C5S 1.4949
C5S C6S 1.4754
C6S C7S 1.4679
